data_4332844
loop_
_publ_author_name
'Wu, Yuandong'
'N\"ather, Christian'
'Bensch, Wolfgang'

_publ_section_title
;
 K3Ln(AsS4)2(Ln = Nd, Sm, Gd):&#x00A0; the First Rare Earth Thioarsenate
 Compounds with Infinite Straight Chains
;
_journal_issue 22
_journal_name_full 'Inorganic Chemistry'
_journal_page_first 8835
_journal_page_last 8837
_journal_paper_doi 10.1021/ic060933h
_journal_volume 45
_journal_year 2006
_chemical_formula_moiety 'As2 S8 Sm, 3(K)'
_chemical_formula_sum 'As2 K3 S8 Sm'
_chemical_formula_weight 673.97
_space_group_IT_number 15
_symmetry_cell_setting monoclinic
_symmetry_space_group_name_Hall '-C 2yc'
_symmetry_space_group_name_H-M 'C 1 2/c 1'
_atom_sites_solution_hydrogens geom
_atom_sites_solution_primary direct
_atom_sites_solution_secondary difmap
_audit_creation_date 2006-03-10T15:02:56-00:00
_audit_creation_method SHELXL-97
_cell_angle_alpha 90.00
_cell_angle_beta 117.013(9)
_cell_angle_gamma 90.00
_cell_formula_units_Z 4
_cell_length_a 10.3741(9)
_cell_length_b 18.8228(14)
_cell_length_c 8.8484(7)
_cell_measurement_reflns_used 7577
_cell_measurement_temperature 220(2)
_cell_measurement_theta_max 28
_cell_measurement_theta_min 2.5
_cell_volume 1539.3(2)
_computing_cell_refinement 'IPDS program package'
_computing_data_collection 'IPDS program package'
_computing_data_reduction 'IPDS program package'
_computing_molecular_graphics 'XP in SHELXTL (Bruker AXS, 1998)'
_computing_publication_material 'CIFTAB SHELXTL (Bruker, 1998)'
_computing_structure_refinement 'SHELXL-97 (Sheldrick, 1997)'
_computing_structure_solution 'SHELXS-97 (Sheldrick, 1997)'
_diffrn_ambient_temperature 220(2)
_diffrn_measured_fraction_theta_full 0.993
_diffrn_measured_fraction_theta_max 0.993
_diffrn_measurement_device_type 'Stoe Imaging Diffraction System'
_diffrn_measurement_method '\f scans'
_diffrn_radiation_monochromator graphite
_diffrn_radiation_source 'fine-focus sealed tube'
_diffrn_radiation_type MoK\a
_diffrn_radiation_wavelength 0.71073
_diffrn_reflns_av_R_equivalents 0.0564
_diffrn_reflns_av_sigmaI/netI 0.0427
_diffrn_reflns_limit_h_max 13
_diffrn_reflns_limit_h_min -13
_diffrn_reflns_limit_k_max 24
_diffrn_reflns_limit_k_min -24
_diffrn_reflns_limit_l_max 11
_diffrn_reflns_limit_l_min -11
_diffrn_reflns_number 6693
_diffrn_reflns_theta_full 28.01
_diffrn_reflns_theta_max 28.01
_diffrn_reflns_theta_min 2.46
_diffrn_standards_decay_% none
_diffrn_standards_interval_count 0
_diffrn_standards_interval_time 0
_diffrn_standards_number 0
_exptl_absorpt_coefficient_mu 9.938
_exptl_absorpt_correction_T_max 0.3439
_exptl_absorpt_correction_T_min 0.1542
_exptl_absorpt_correction_type numerical
_exptl_absorpt_process_details X-Shape
_exptl_crystal_colour yellow
_exptl_crystal_density_diffrn 2.908
_exptl_crystal_density_method 'not measured'
_exptl_crystal_description platelet
_exptl_crystal_F_000 1252
_exptl_crystal_size_max 0.13
_exptl_crystal_size_mid 0.10
_exptl_crystal_size_min 0.06
_refine_diff_density_max 1.125
_refine_diff_density_min -1.537
_refine_diff_density_rms 0.206
_refine_ls_extinction_coef 0.00162(14)
_refine_ls_extinction_expression Fc^*^=kFc[1+0.001xFc^2^\l^3^/sin(2\q)]^-1/4^
_refine_ls_extinction_method SHELXL
_refine_ls_goodness_of_fit_ref 0.990
_refine_ls_hydrogen_treatment none
_refine_ls_matrix_type full
_refine_ls_number_parameters 68
_refine_ls_number_reflns 1854
_refine_ls_number_restraints 0
_refine_ls_restrained_S_all 0.990
_refine_ls_R_factor_all 0.0313
_refine_ls_R_factor_gt 0.0266
_refine_ls_shift/su_max 0.001
_refine_ls_shift/su_mean 0.000
_refine_ls_structure_factor_coef Fsqd
_refine_ls_weighting_details 'calc w=1/[\s^2^(Fo^2^)+(0.0432P)^2^+0.0000P] where P=(Fo^2^+2Fc^2^)/3'
_refine_ls_weighting_scheme calc
_refine_ls_wR_factor_gt 0.0643
_refine_ls_wR_factor_ref 0.0657
_reflns_number_gt 1639
_reflns_number_total 1854
_reflns_threshold_expression >2sigma(I)
_cod_data_source_file ic060933hsup3.cif
_cod_data_source_block wu555g
_cod_original_sg_symbol_H-M C2/c
_cod_database_code 4332844

loop_
_symmetry_equiv_pos_as_xyz
'x, y, z'
'-x, y, -z+1/2'
'x+1/2, y+1/2, z'
'-x+1/2, y+1/2, -z+1/2'
'-x, -y, -z'
'x, -y, z-1/2'
'-x+1/2, -y+1/2, -z'
'x+1/2, -y+1/2, z-1/2'

loop_
_atom_site_label
_atom_site_type_symbol
_atom_site_fract_x
_atom_site_fract_y
_atom_site_fract_z
_atom_site_U_iso_or_equiv
_atom_site_adp_type
_atom_site_occupancy
_atom_site_symmetry_multiplicity
_atom_site_calc_flag
_atom_site_refinement_flags
Sm1 Sm 0.5000 0.257005(13) 0.2500 0.00738(10) Uani 1 2 d S
As1 As 0.21797(4) 0.123102(19) 0.10397(5) 0.00835(12) Uani 1 1 d .
K1 K 0.5000 0.50496(7) 0.2500 0.0184(3) Uani 1 2 d S
K2 K 0.5000 0.0000 0.0000 0.0388(4) Uani 1 2 d S
K3 K 0.5000 0.23619(8) -0.2500 0.0251(3) Uani 1 2 d S
S1 S 0.25387(11) 0.01152(5) 0.12844(13) 0.0145(2) Uani 1 1 d .
S2 S 0.51290(9) 0.35619(5) 0.01773(12) 0.01136(19) Uani 1 1 d .
S3 S 0.20081(10) 0.32823(5) 0.05926(12) 0.0120(2) Uani 1 1 d .
S4 S 0.68352(11) 0.17682(6) 0.15241(12) 0.0167(2) Uani 1 1 d .

loop_
_atom_site_aniso_label
_atom_site_aniso_U_11
_atom_site_aniso_U_22
_atom_site_aniso_U_33
_atom_site_aniso_U_23
_atom_site_aniso_U_13
_atom_site_aniso_U_12
Sm1 0.00545(15) 0.01057(15) 0.00545(15) 0.000 0.00189(12) 0.000
As1 0.0056(2) 0.0110(2) 0.0064(2) 0.00103(12) 0.00094(18) -0.00192(12)
K1 0.0149(6) 0.0272(7) 0.0128(6) 0.000 0.0059(5) 0.000
K2 0.0155(7) 0.0866(14) 0.0129(7) -0.0097(7) 0.0051(6) -0.0028(7)
K3 0.0326(8) 0.0300(7) 0.0184(7) 0.000 0.0165(7) 0.000
S1 0.0130(5) 0.0130(4) 0.0149(5) 0.0035(4) 0.0041(4) 0.0015(4)
S2 0.0059(4) 0.0150(4) 0.0119(5) 0.0040(4) 0.0028(4) -0.0004(3)
S3 0.0107(4) 0.0175(4) 0.0095(4) -0.0006(4) 0.0059(4) -0.0033(3)
S4 0.0162(5) 0.0268(5) 0.0065(4) 0.0031(4) 0.0047(4) 0.0105(4)

loop_
_atom_type_symbol
_atom_type_description
_atom_type_scat_dispersion_real
_atom_type_scat_dispersion_imag
_atom_type_scat_source
S S 0.1246 0.1234 'International Tables Vol C Tables 4.2.6.8 and 6.1.1.4'
K K 0.2009 0.2494 'International Tables Vol C Tables 4.2.6.8 and 6.1.1.4'
As As 0.0499 2.0058 'International Tables Vol C Tables 4.2.6.8 and 6.1.1.4'
Sm Sm -0.1638 3.4418 'International Tables Vol C Tables 4.2.6.8 and 6.1.1.4'

loop_
_geom_angle_atom_site_label_1
_geom_angle_atom_site_label_2
_geom_angle_atom_site_label_3
_geom_angle
_geom_angle_site_symmetry_1
_geom_angle_site_symmetry_3
S2 Sm1 S2 97.25(4) 2_655 .
S2 Sm1 S4 82.57(3) 2_655 2_655
S2 Sm1 S4 145.95(3) . 2_655
S2 Sm1 S4 145.95(3) 2_655 .
S2 Sm1 S4 82.57(3) . .
S4 Sm1 S4 116.13(4) 2_655 .
S2 Sm1 S3 139.91(2) 2_655 7
S2 Sm1 S3 86.18(3) . 7
S4 Sm1 S3 73.40(3) 2_655 7
S4 Sm1 S3 74.14(3) . 7
S2 Sm1 S3 86.18(3) 2_655 8_556
S2 Sm1 S3 139.91(2) . 8_556
S4 Sm1 S3 74.14(3) 2_655 8_556
S4 Sm1 S3 73.40(3) . 8_556
S3 Sm1 S3 116.23(4) 7 8_556
S2 Sm1 S3 71.53(2) 2_655 2_655
S2 Sm1 S3 75.08(3) . 2_655
S4 Sm1 S3 135.07(3) 2_655 2_655
S4 Sm1 S3 75.62(3) . 2_655
S3 Sm1 S3 146.13(3) 7 2_655
S3 Sm1 S3 68.21(3) 8_556 2_655
S2 Sm1 S3 75.08(3) 2_655 .
S2 Sm1 S3 71.53(2) . .
S4 Sm1 S3 75.62(3) 2_655 .
S4 Sm1 S3 135.07(3) . .
S3 Sm1 S3 68.21(3) 7 .
S3 Sm1 S3 146.13(3) 8_556 .
S3 Sm1 S3 128.50(4) 2_655 .
S2 Sm1 K3 46.53(3) 2_655 1_556
S2 Sm1 K3 143.57(3) . 1_556
S4 Sm1 K3 49.46(2) 2_655 1_556
S4 Sm1 K3 123.83(2) . 1_556
S3 Sm1 K3 122.73(2) 7 1_556
S3 Sm1 K3 50.67(2) 8_556 1_556
S3 Sm1 K3 87.05(2) 2_655 1_556
S3 Sm1 K3 97.357(19) . 1_556
S2 Sm1 K3 143.57(3) 2_655 .
S2 Sm1 K3 46.53(3) . .
S4 Sm1 K3 123.83(2) 2_655 .
S4 Sm1 K3 49.46(2) . .
S3 Sm1 K3 50.67(2) 7 .
S3 Sm1 K3 122.73(2) 8_556 .
S3 Sm1 K3 97.357(19) 2_655 .
S3 Sm1 K3 87.05(2) . .
K3 Sm1 K3 169.88(4) 1_556 .
S1 As1 S2 109.32(4) . 7
S1 As1 S4 112.16(4) . 2_655
S2 As1 S4 108.96(4) 7 2_655
S1 As1 S3 112.36(4) . 7
S2 As1 S3 105.53(4) 7 7
S4 As1 S3 108.26(4) 2_655 7
S1 As1 K1 57.73(3) . 7
S2 As1 K1 66.00(3) 7 7
S4 As1 K1 162.57(3) 2_655 7
S3 As1 K1 89.13(3) 7 7
S1 As1 K1 59.35(3) . 3_445
S2 As1 K1 65.15(3) 7 3_445
S4 As1 K1 91.11(3) 2_655 3_445
S3 As1 K1 160.56(3) 7 3_445
K1 As1 K1 71.557(9) 7 3_445
S1 K1 S1 168.87(6) 7 8_556
S1 K1 S1 86.84(3) 7 4
S1 K1 S1 93.58(3) 8_556 4
S1 K1 S1 93.58(2) 7 3
S1 K1 S1 86.84(3) 8_556 3
S1 K1 S1 175.67(6) 4 3
S1 K1 S2 122.87(4) 7 6_566
S1 K1 S2 66.58(3) 8_556 6_566
S1 K1 S2 62.38(2) 4 6_566
S1 K1 S2 114.02(4) 3 6_566
S1 K1 S2 66.58(3) 7 5_665
S1 K1 S2 122.87(4) 8_556 5_665
S1 K1 S2 114.02(4) 4 5_665
S1 K1 S2 62.38(2) 3 5_665
S2 K1 S2 82.97(4) 6_566 5_665
S1 K1 S2 62.76(3) 7 .
S1 K1 S2 107.65(4) 8_556 .
S1 K1 S2 118.25(4) 4 .
S1 K1 S2 65.60(2) 3 .
S2 K1 S2 174.14(3) 6_566 .
S2 K1 S2 101.53(2) 5_665 .
S1 K1 S2 107.65(4) 7 2_655
S1 K1 S2 62.76(3) 8_556 2_655
S1 K1 S2 65.60(2) 4 2_655
S1 K1 S2 118.25(4) 3 2_655
S2 K1 S2 101.53(2) 6_566 2_655
S2 K1 S2 174.14(3) 5_665 2_655
S2 K1 S2 74.24(4) . 2_655
S1 K1 As1 34.20(2) 7 7
S1 K1 As1 134.70(4) 8_556 7
S1 K1 As1 91.64(2) 4 7
S1 K1 As1 91.12(2) 3 7
S2 K1 As1 149.766(18) 6_566 7
S2 K1 As1 95.224(18) 5_665 7
S2 K1 As1 34.353(18) . 7
S2 K1 As1 78.99(3) 2_655 7
S1 K1 As1 134.70(4) 7 8_556
S1 K1 As1 34.20(2) 8_556 8_556
S1 K1 As1 91.12(2) 4 8_556
S1 K1 As1 91.64(2) 3 8_556
S2 K1 As1 95.224(18) 6_566 8_556
S2 K1 As1 149.766(18) 5_665 8_556
S2 K1 As1 78.99(3) . 8_556
S2 K1 As1 34.353(18) 2_655 8_556
As1 K1 As1 100.80(3) 7 8_556
S1 K1 As1 94.51(2) 7 4
S1 K1 As1 92.01(2) 8_556 4
S1 K1 As1 34.045(19) 4 4
S1 K1 As1 141.66(4) 3 4
S2 K1 As1 34.343(18) 6_566 4
S2 K1 As1 86.97(3) 5_665 4
S2 K1 As1 148.66(2) . 4
S2 K1 As1 94.648(16) 2_655 4
As1 K1 As1 115.543(12) 7 4
As1 K1 As1 108.443(9) 8_556 4
S1 K1 As1 92.01(2) 7 3
S1 K1 As1 94.51(2) 8_556 3
S1 K1 As1 141.66(4) 4 3
S1 K1 As1 34.045(19) 3 3
S2 K1 As1 86.97(3) 6_566 3
S2 K1 As1 34.343(18) 5_665 3
S2 K1 As1 94.648(16) . 3
S2 K1 As1 148.66(2) 2_655 3
As1 K1 As1 108.443(8) 7 3
As1 K1 As1 115.543(12) 8_556 3
As1 K1 As1 108.20(4) 4 3
S1 K2 S1 180.00(3) 6 2_655
S1 K2 S1 88.63(3) 6 .
S1 K2 S1 91.37(3) 2_655 .
S1 K2 S1 91.37(3) 6 5_655
S1 K2 S1 88.63(3) 2_655 5_655
S1 K2 S1 180.000(12) . 5_655
S1 K2 S3 102.94(2) 6 3_545
S1 K2 S3 77.06(2) 2_655 3_545
S1 K2 S3 118.99(2) . 3_545
S1 K2 S3 61.01(2) 5_655 3_545
S1 K2 S3 77.06(2) 6 7
S1 K2 S3 102.94(2) 2_655 7
S1 K2 S3 61.01(2) . 7
S1 K2 S3 118.99(2) 5_655 7
S3 K2 S3 180.00(3) 3_545 7
S1 K2 S4 61.51(2) 6 5_655
S1 K2 S4 118.49(2) 2_655 5_655
S1 K2 S4 80.44(2) . 5_655
S1 K2 S4 99.56(2) 5_655 5_655
S3 K2 S4 56.42(2) 3_545 5_655
S3 K2 S4 123.58(2) 7 5_655
S1 K2 S4 118.49(2) 6 .
S1 K2 S4 61.51(2) 2_655 .
S1 K2 S4 99.56(2) . .
S1 K2 S4 80.44(2) 5_655 .
S3 K2 S4 123.58(2) 3_545 .
S3 K2 S4 56.42(2) 7 .
S4 K2 S4 180.00(3) 5_655 .
S1 K2 K2 132.960(17) 6 2_655
S1 K2 K2 47.040(17) 2_655 2_655
S1 K2 K2 44.862(19) . 2_655
S1 K2 K2 135.138(19) 5_655 2_655
S3 K2 K2 96.455(14) 3_545 2_655
S3 K2 K2 83.545(14) 7 2_655
S4 K2 K2 97.380(14) 5_655 2_655
S4 K2 K2 82.620(14) . 2_655
S1 K2 K2 47.040(17) 6 2_654
S1 K2 K2 132.960(17) 2_655 2_654
S1 K2 K2 135.138(19) . 2_654
S1 K2 K2 44.862(19) 5_655 2_654
S3 K2 K2 83.545(14) 3_545 2_654
S3 K2 K2 96.455(14) 7 2_654
S4 K2 K2 82.620(14) 5_655 2_654
S4 K2 K2 97.380(14) . 2_654
K2 K2 K2 180.0 2_655 2_654
S1 K2 K1 44.909(18) 6 7
S1 K2 K1 135.091(17) 2_655 7
S1 K2 K1 43.745(19) . 7
S1 K2 K1 136.255(19) 5_655 7
S3 K2 K1 118.71(2) 3_545 7
S3 K2 K1 61.29(2) 7 7
S4 K2 K1 62.37(2) 5_655 7
S4 K2 K1 117.63(2) . 7
K2 K2 K1 88.218(10) 2_655 7
K2 K2 K1 91.782(10) 2_654 7
S1 K2 K1 135.091(18) 6 3_545
S1 K2 K1 44.909(18) 2_655 3_545
S1 K2 K1 136.255(19) . 3_545
S1 K2 K1 43.745(19) 5_655 3_545
S3 K2 K1 61.29(2) 3_545 3_545
S3 K2 K1 118.71(2) 7 3_545
S4 K2 K1 117.63(2) 5_655 3_545
S4 K2 K1 62.37(2) . 3_545
K2 K2 K1 91.782(10) 2_655 3_545
K2 K2 K1 88.218(10) 2_654 3_545
K1 K2 K1 180.0 7 3_545
S2 K3 S2 91.32(5) . 2_654
S2 K3 S4 145.13(4) . 2_654
S2 K3 S4 69.05(2) 2_654 2_654
S2 K3 S4 69.05(2) . .
S2 K3 S4 145.13(4) 2_654 .
S4 K3 S4 141.33(6) 2_654 .
S2 K3 S4 76.36(3) . 7_655
S2 K3 S4 64.19(3) 2_654 7_655
S4 K3 S4 116.29(3) 2_654 7_655
S4 K3 S4 82.82(3) . 7_655
S2 K3 S4 64.19(3) . 8_455
S2 K3 S4 76.36(3) 2_654 8_455
S4 K3 S4 82.82(3) 2_654 8_455
S4 K3 S4 116.29(3) . 8_455
S4 K3 S4 122.61(6) 7_655 8_455
S2 K3 S3 73.72(2) . 7
S2 K3 S3 140.60(3) 2_654 7
S4 K3 S3 102.92(3) 2_654 7
S4 K3 S3 62.82(3) . 7
S4 K3 S3 140.56(2) 7_655 7
S4 K3 S3 64.27(2) 8_455 7
S2 K3 S3 140.60(3) . 8
S2 K3 S3 73.72(2) 2_654 8
S4 K3 S3 62.82(3) 2_654 8
S4 K3 S3 102.92(3) . 8
S4 K3 S3 64.27(2) 7_655 8
S4 K3 S3 140.56(2) 8_455 8
S3 K3 S3 138.76(5) 7 8
S2 K3 Sm1 39.366(16) . .
S2 K3 Sm1 130.53(4) 2_654 .
S4 K3 Sm1 145.56(2) 2_654 .
S4 K3 Sm1 39.972(16) . .
S4 K3 Sm1 98.10(2) 7_655 .
S4 K3 Sm1 76.957(19) 8_455 .
S3 K3 Sm1 43.028(17) 7 .
S3 K3 Sm1 142.48(2) 8 .
S2 K3 Sm1 130.53(4) . 1_554
S2 K3 Sm1 39.366(16) 2_654 1_554
S4 K3 Sm1 39.972(16) 2_654 1_554
S4 K3 Sm1 145.56(2) . 1_554
S4 K3 Sm1 76.957(19) 7_655 1_554
S4 K3 Sm1 98.10(2) 8_455 1_554
S3 K3 Sm1 142.48(2) 7 1_554
S3 K3 Sm1 43.028(17) 8 1_554
Sm1 K3 Sm1 169.88(4) . 1_554
S2 K3 K1 45.66(2) . 5_665
S2 K3 K1 45.66(2) 2_654 5_665
S4 K3 K1 109.34(3) 2_654 5_665
S4 K3 K1 109.34(3) . 5_665
S4 K3 K1 61.31(3) 7_655 5_665
S4 K3 K1 61.31(3) 8_455 5_665
S3 K3 K1 110.62(3) 7 5_665
S3 K3 K1 110.62(3) 8 5_665
Sm1 K3 K1 84.940(19) . 5_665
Sm1 K3 K1 84.940(19) 1_554 5_665
S2 K3 K2 160.72(3) . 2_654
S2 K3 K2 107.91(2) 2_654 2_654
S4 K3 K2 49.29(2) 2_654 2_654
S4 K3 K2 93.40(3) . 2_654
S4 K3 K2 110.36(2) 7_655 2_654
S4 K3 K2 120.79(3) 8_455 2_654
S3 K3 K2 91.46(3) 7 2_654
S3 K3 K2 48.99(2) 8 2_654
Sm1 K3 K2 121.51(3) . 2_654
Sm1 K3 K2 68.607(12) 1_554 2_654
K1 K3 K2 153.546(8) 5_665 2_654
As1 S1 K2 101.38(4) . 2_655
As1 S1 K1 88.07(4) . 7
K2 S1 K1 170.44(4) 2_655 7
As1 S1 K2 99.20(3) . .
K2 S1 K2 88.10(3) 2_655 .
K1 S1 K2 91.81(3) 7 .
As1 S1 K1 86.61(4) . 3_445
K2 S1 K1 92.68(3) 2_655 3_445
K1 S1 K1 86.42(2) 7 3_445
K2 S1 K1 173.88(4) . 3_445
As1 S2 Sm1 94.21(3) 7 .
As1 S2 K3 95.33(3) 7 .
Sm1 S2 K3 94.10(3) . .
As1 S2 K1 80.51(3) 7 5_665
Sm1 S2 K1 171.63(3) . 5_665
K3 S2 K1 92.85(3) . 5_665
As1 S2 K1 79.64(3) 7 .
Sm1 S2 K1 94.25(3) . .
K3 S2 K1 170.54(4) . .
K1 S2 K1 78.47(2) 5_665 .
As1 S3 Sm1 86.46(3) 7 7
As1 S3 Sm1 87.10(3) 7 .
Sm1 S3 Sm1 111.79(3) 7 .
As1 S3 K3 167.43(4) 7 7
Sm1 S3 K3 86.30(3) 7 7
Sm1 S3 K3 105.14(3) . 7
As1 S3 K2 84.39(3) 7 3_455
Sm1 S3 K2 102.66(3) 7 3_455
Sm1 S3 K2 143.86(3) . 3_455
K3 S3 K2 87.18(3) 7 3_455
As1 S4 Sm1 91.36(3) 2_655 .
As1 S4 K3 170.86(5) 2_655 .
Sm1 S4 K3 90.57(3) . .
As1 S4 K3 90.42(4) 2_655 7_655
Sm1 S4 K3 111.55(4) . 7_655
K3 S4 K3 97.18(3) . 7_655
As1 S4 K2 82.96(3) 2_655 .
Sm1 S4 K2 106.11(3) . .
K3 S4 K2 87.92(3) . .
K3 S4 K2 141.89(3) 7_655 .

loop_
_geom_bond_atom_site_label_1
_geom_bond_atom_site_label_2
_geom_bond_distance
_geom_bond_site_symmetry_2
Sm1 S2 2.8244(9) 2_655
Sm1 S2 2.8244(9) .
Sm1 S4 2.8534(9) 2_655
Sm1 S4 2.8534(9) .
Sm1 S3 3.0370(10) 7
Sm1 S3 3.0370(10) 8_556
Sm1 S3 3.0856(10) 2_655
Sm1 S3 3.0856(10) .
Sm1 K3 4.4415(4) 1_556
Sm1 K3 4.4415(4) .
As1 S1 2.1269(10) .
As1 S2 2.1692(10) 7
As1 S4 2.1708(10) 2_655
As1 S3 2.1773(9) 7
As1 K1 3.7815(10) 7
As1 K1 3.7924(9) 3_445
K1 S1 3.1991(11) 7
K1 S1 3.1991(11) 8_556
K1 S1 3.2683(9) 4
K1 S1 3.2683(9) 3
K1 S2 3.4889(13) 6_566
K1 S2 3.4889(13) 5_665
K1 S2 3.5119(14) .
K1 S2 3.5119(14) 2_655
K1 As1 3.7815(10) 7
K1 As1 3.7815(10) 8_556
K1 As1 3.7924(9) 4
K1 As1 3.7924(9) 3
K2 S1 3.1225(11) 6
K2 S1 3.1225(11) 2_655
K2 S1 3.2395(9) .
K2 S1 3.2395(9) 5_655
K2 S3 3.7519(10) 3_545
K2 S3 3.7519(10) 7
K2 S4 3.7666(11) 5_655
K2 S4 3.7666(11) .
K2 K2 4.4242(4) 2_655
K2 K2 4.4242(4) 2_654
K2 K1 4.6243(5) 7
K2 K1 4.6243(5) 3_545
K3 S2 3.2316(14) .
K3 S2 3.2316(14) 2_654
K3 S4 3.3755(11) 2_654
K3 S4 3.3755(11) .
K3 S4 3.4104(13) 7_655
K3 S4 3.4104(13) 8_455
K3 S3 3.4427(10) 7
K3 S3 3.4427(10) 8
K3 Sm1 4.4415(4) 1_554
K3 K1 4.872(2) 5_665
K3 K2 4.9657(13) 2_654
S1 K2 3.1225(11) 2_655
S1 K1 3.1991(11) 7
S1 K1 3.2683(9) 3_445
S2 As1 2.1692(10) 7
S2 K1 3.4889(13) 5_665
S3 As1 2.1773(9) 7
S3 Sm1 3.0370(10) 7
S3 K3 3.4427(10) 7
S3 K2 3.7519(10) 3_455
S4 As1 2.1708(10) 2_655
S4 K3 3.4104(13) 7_655
